data_1572397
loop_
_publ_author_name
'Jastrz&#x119;bska, R&#xf3;&#x17c;a'
'Por&#x119;ba, Tomasz'
'Cova, Federico'
'Tcho&#x144;, Daniel M'
'Makal, Anna'

_publ_section_title
;
 Structure-property relationship of a complex photoluminescent
 arylacetylide-gold(I) compound. I: a pressure-induced phase
 transformation caught in the act.
;
_journal_issue 5
_journal_name_full IUCrJ
_journal_paper_doi 10.1107/S2052252524007681
_journal_volume 11
_journal_year 2024
_chemical_formula_moiety 'C25 H24 Au O P'
_chemical_formula_sum 'C25 H24 Au O P'
_chemical_formula_weight 568.38
_space_group_crystal_system monoclinic
_space_group_IT_number 14
_space_group_name_Hall '-P 2ybc'
_space_group_name_H-M_alt 'P 1 21/c 1'
_atom_sites_solution_hydrogens geom
_atom_sites_solution_primary direct
_audit_creation_date 2023-11-01
_audit_creation_method
;
Olex2 1.5-alpha
(compiled 2023.08.24 svn.re1ec141 for OlexSys, GUI svn.r6817)
;
_cell_angle_alpha 90
_cell_angle_beta 97.93(8)
_cell_angle_gamma 90
_cell_formula_units_Z 4
_cell_length_a 16.13(4)
_cell_length_b 6.7304(9)
_cell_length_c 18.096(3)
_cell_measurement_reflns_used 3884
_cell_measurement_temperature 293(2)
_cell_measurement_theta_max 21.475
_cell_measurement_theta_min 1.971
_cell_volume 1946(5)
_computing_cell_refinement 'CrysAlisPro 1.171.42.49 (Rigaku OD, 2022)'
_computing_data_collection 'CrysAlisPro 1.171.42.49 (Rigaku OD, 2022)'
_computing_data_reduction 'CrysAlisPro 1.171.42.49 (Rigaku OD, 2022)'
_computing_molecular_graphics 'Olex2 1.5-alpha (Dolomanov et al., 2009)'
_computing_publication_material 'Olex2 1.5-alpha (Dolomanov et al., 2009)'
_computing_structure_refinement 'SHELXL 2013/2 (Sheldrick, 2015)'
_computing_structure_solution 'SHELXS  (Sheldrick, 2008)'
_diffrn_ambient_environment 'Membrane Diamond Anvil Cell filled with helium'
_diffrn_ambient_pressure 800000
_diffrn_ambient_temperature 293(2)
_diffrn_detector 'Hybrid Pixel Array Detector'
_diffrn_detector_area_resol_mean 13.3333
_diffrn_measured_fraction_theta_full 0.306
_diffrn_measured_fraction_theta_max 0.173
_diffrn_measurement_details
;
List of Runs (angles in degrees, time in seconds):

  # Type    Start    End  Width  t~exp~   \w     \q     \k     \f   Frames
--------------------------------------------------------------------------
  1  \w    -32.00  32.00   0.50    0.50    --    0.00   0.00   0.00  128
;
_diffrn_measurement_device 'abstract diffractometer'
_diffrn_measurement_device_type 'esperanto-CrysAlisPro-abstract goniometer imported esperanto images'
_diffrn_measurement_method '\w scans'
_diffrn_measurement_specimen_support
'Membrane Diamond Anvil Cell with stainless steel gasket 0.1 mm thick, effective opening angle of 35 deg.'
_diffrn_orient_matrix_type 'CrysAlisPro convention (1999,Acta A55,543-557)'
_diffrn_orient_matrix_UB_11 0.0256942000
_diffrn_orient_matrix_UB_12 0.0003110000
_diffrn_orient_matrix_UB_13 0.0033389000
_diffrn_orient_matrix_UB_21 -0.0002277000
_diffrn_orient_matrix_UB_22 0.0240754000
_diffrn_orient_matrix_UB_23 0.0207591000
_diffrn_orient_matrix_UB_31 -0.0002069000
_diffrn_orient_matrix_UB_32 -0.0559577000
_diffrn_orient_matrix_UB_33 0.0089403000
_diffrn_radiation_monochromator synchrotron
_diffrn_radiation_probe x-ray
_diffrn_radiation_type synchrotron
_diffrn_radiation_wavelength 0.41004
_diffrn_reflns_av_R_equivalents 0.1625
_diffrn_reflns_av_unetI/netI 0.2750
_diffrn_reflns_Laue_measured_fraction_full 0.306
_diffrn_reflns_Laue_measured_fraction_max 0.173
_diffrn_reflns_limit_h_max 8
_diffrn_reflns_limit_h_min -8
_diffrn_reflns_limit_k_max 11
_diffrn_reflns_limit_k_min -10
_diffrn_reflns_limit_l_max 29
_diffrn_reflns_limit_l_min -30
_diffrn_reflns_number 3884
_diffrn_reflns_point_group_measured_fraction_full 0.306
_diffrn_reflns_point_group_measured_fraction_max 0.173
_diffrn_reflns_theta_full 14.242
_diffrn_reflns_theta_max 21.475
_diffrn_reflns_theta_min 1.971
_diffrn_source synchrotron
_exptl_absorpt_coefficient_mu 1.869
_exptl_absorpt_correction_T_max 1.00000
_exptl_absorpt_correction_T_min 0.12939
_exptl_absorpt_correction_type multi-scan
_exptl_absorpt_process_details
;
CrysAlisPro 1.171.42.49 (Rigaku Oxford Diffraction, 2022)
Empirical absorption correction using spherical harmonics,
implemented in SCALE3 ABSPACK scaling algorithm.
;
_exptl_crystal_colour yellow
_exptl_crystal_density_diffrn 1.941
_exptl_crystal_description prism
_exptl_crystal_F_000 1104
_exptl_crystal_preparation 'Mounted in a Membrane Diamond-Anvil Cell with using helium as pressure medium.'
_exptl_crystal_pressure_history 'Pressurized to 0.8 GPa and left to stabilize over 0.5 hours.'
_exptl_crystal_size_max 0.06
_exptl_crystal_size_mid 0.05
_exptl_crystal_size_min 0.02
_refine_diff_density_max 1.145
_refine_diff_density_min -0.910
_refine_diff_density_rms 0.214
_refine_ls_extinction_method none
_refine_ls_goodness_of_fit_ref 0.997
_refine_ls_hydrogen_treatment constr
_refine_ls_matrix_type full
_refine_ls_number_parameters 235
_refine_ls_number_reflns 2004
_refine_ls_number_restraints 632
_refine_ls_restrained_S_all 0.864
_refine_ls_R_factor_all 0.4117
_refine_ls_R_factor_gt 0.1721
_refine_ls_shift/su_max 0.000
_refine_ls_shift/su_mean 0.000
_refine_ls_structure_factor_coef Fsqd
_refine_ls_weighting_details
;
 w=1/[\s^2^(Fo^2^)+(0.2000P)^2^]
 where P=(Fo^2^+2Fc^2^)/3
;
_refine_ls_weighting_scheme calc
_refine_ls_wR_factor_gt 0.3743
_refine_ls_wR_factor_ref 0.4834
_reflns_Friedel_coverage 0.000
_reflns_number_gt 432
_reflns_number_total 2004
_reflns_threshold_expression 'I > 2\s(I)'
_cod_data_source_file lt5070.cif
_cod_data_source_block crystal_4b
_cod_original_cell_volume 1945(5)
_cod_database_code 1572397
_shelxl_version_number 2013-2
_chemical_oxdiff_formula 'C25 H24 O P Au'
_shelx_space_group_comment
;
The symmetry employed for this shelxl refinement is uniquely defined
by the following loop, which should always be used as a source of
symmetry information in preference to the above space-group names.
They are only intended as comments.
;
_diffrn_orient_matrix_axis[1] matrixX
_diffrn_orient_matrix_axis[2] matrixY
_diffrn_orient_matrix_axis[3] matrixZ
_olex2_refinement_description
;
1. Fixed Uiso
 At 1.2 times of:
  All C(H) groups, All C(H,H) groups
 At 1.5 times of:
  All C(H,H,H) groups
2. Restrained distances
 C19-C18 = O1-C17
 1.2 with sigma of 0.05
 C18-Au1
 3.3 with sigma of 0.05
 C19-C17
 2.3 with sigma of 0.05
 C1-C13 \\sim C1-C15 \\sim C12-C14 \\sim C12-C2 \\sim C13-C15 \\sim C14-C2
\\sim C11-C9 \\sim C11-C15 ~
 C16-C10 \\sim C10-C12 \\sim C12-C16 \\sim C9-C15 \\sim C9-C7 \\sim C9-C5 \\sim
C7-C5 \\sim C8-C6 \\sim C8-C16
 \\sim C6-C16 \\sim C4-C2 \\sim C4-C16 \\sim C2-C16 \\sim C3-C15 \\sim C5-C15
\\sim C5-C3
 with sigma of 0.04
 C21-C20 \\sim C23-C22 \\sim C25-C24
 with sigma of 0.02
 P1-C20 \\sim P1-C22 \\sim P1-C24
 with sigma of 0.02
3. Restrained planarity
 C1, C14, C13, C12, C11, C10, C9, C8, C7, C6, C5, C4, C3, C2, C15, C16
 with sigma of 0.05
4. Uiso/Uaniso restraints and constraints
Au1 \\sim Au2: within 3A with sigma of 0.02 and sigma for terminal atoms of
0.04 within 3A
Uanis(C21) \\sim Ueq: with sigma of 0.01 and sigma for terminal atoms of 0.02
Uanis(C19) \\sim Ueq, Uanis(C18) \\sim Ueq, Uanis(C17) \\sim Ueq, Uanis(O1)
\\sim Ueq, Uanis(C1) \\sim Ueq, Uanis(C14) \\sim Ueq, Uanis(C13) \\sim Ueq,
Uanis(C12) \\sim Ueq, Uanis(C11) \\sim Ueq, Uanis(C10) \\sim Ueq, Uanis(C9)
\\sim Ueq, Uanis(C8) \\sim Ueq, Uanis(C7) \\sim Ueq, Uanis(C6) \\sim Ueq,
Uanis(C16) \\sim Ueq, Uanis(C5) \\sim Ueq, Uanis(C4) \\sim Ueq, Uanis(C3) \\sim
Ueq, Uanis(C2) \\sim Ueq, Uanis(C15) \\sim Ueq: with sigma of 0.005 and sigma
for terminal atoms of 0.02
5. Rigid body (RIGU) restrains
 C25, C24, P1, C20, C21, C22, C23
 with sigma for 1-2 distances of 0.001 and sigma for 1-3 distances of 0.001
 C14, C13, C12, C11, C10, C9, C8, C7, C6, C5, C16, C15, C2, C3, C4, C1, C17,
 O1, C18, C19
 with sigma for 1-2 distances of 0.001 and sigma for 1-3 distances of 0.001
6.a Secondary CH2 refined with riding coordinates:
 C20(H20A,H20B), C22(H22A,H22B), C24(H24A,H24B)
6.b Aromatic/amide H refined with riding coordinates:
 C11(H11), C10(H10), C4(H4), C3(H3), C13(H13), C14(H14), C6(H6), C7(H7), C8(H8)
6.c Fitted hexagon refined as free rotating group:
 C15(C12,C13,C14,C1,C2), C16(C5,C6,C7,C8,C9)
6.d Idealised Me refined as rotating group:
 C21(H21A,H21B,H21C), C23(H23A,H23B,H23C), C25(H25A,H25B,H25C)
;
_olex2_submission_special_instructions 'No special instructions were received'
_oxdiff_exptl_absorpt_empirical_details
;
Empirical correction (ABSPACK) includes:
- Absorption correction using spherical harmonics
- Frame scaling
;
_oxdiff_exptl_absorpt_empirical_full_max 4.177
_oxdiff_exptl_absorpt_empirical_full_min 0.249

loop_
_space_group_symop_operation_xyz
'x, y, z'
'-x, y+1/2, -z+1/2'
'-x, -y, -z'
'x, -y-1/2, z-1/2'

loop_
_atom_site_label
_atom_site_type_symbol
_atom_site_fract_x
_atom_site_fract_y
_atom_site_fract_z
_atom_site_U_iso_or_equiv
_atom_site_adp_type
_atom_site_occupancy
_atom_site_site_symmetry_order
_atom_site_calc_flag
_atom_site_refinement_flags_posn
_atom_site_refinement_flags_adp
_atom_site_refinement_flags_occupancy
_atom_site_disorder_assembly
_atom_site_disorder_group
Au1 Au 1.0000 0.5000 0.5000 0.085(8) Uani 1 2 d DS . P . .
Au2 Au 1.0000 0.0000 0.5000 0.072(7) Uani 1 2 d S . P . .
P1 P 1.064(2) 0.002(2) 0.3944(7) 0.062(7) Uani 1 1 d D U . . .
O1 O 0.790(7) 0.558(5) 0.2488(16) 0.071(7) Uani 1 1 d D U . . .
C17 C 0.784(6) 0.589(8) 0.317(2) 0.060(4) Uani 1 1 d D U . . .
C18 C 0.832(4) 0.546(7) 0.371(2) 0.059(5) Uani 1 1 d D U . . .
C19 C 0.889(5) 0.540(6) 0.418(2) 0.055(6) Uani 1 1 d D U . . .
C20 C 1.108(9) 0.245(7) 0.363(3) 0.063(8) Uani 1 1 d D U . . .
H20A H 1.1072 0.2433 0.3090 0.076 Uiso 1 1 calc R U . . .
H20B H 1.0730 0.3550 0.3749 0.076 Uiso 1 1 calc R U . . .
C21 C 1.198(7) 0.272(8) 0.402(3) 0.081(14) Uani 1 1 d D U . . .
H21A H 1.2367 0.2335 0.3691 0.121 Uiso 1 1 calc R U . . .
H21B H 1.2063 0.1899 0.4461 0.121 Uiso 1 1 calc R U . . .
H21C H 1.2070 0.4085 0.4163 0.121 Uiso 1 1 calc R U . . .
C22 C 1.157(6) -0.171(7) 0.398(2) 0.061(8) Uani 1 1 d D U . . .
H22A H 1.1385 -0.3044 0.3837 0.074 Uiso 1 1 calc R U . . .
H22B H 1.1947 -0.1262 0.3641 0.074 Uiso 1 1 calc R U . . .
C23 C 1.204(9) -0.174(9) 0.479(2) 0.076(19) Uani 1 1 d D U . . .
H23A H 1.2498 -0.2654 0.4819 0.115 Uiso 1 1 calc R U . . .
H23B H 1.1660 -0.2141 0.5125 0.115 Uiso 1 1 calc R U . . .
H23C H 1.2248 -0.0430 0.4919 0.115 Uiso 1 1 calc R U . . .
C24 C 0.981(6) -0.066(8) 0.313(2) 0.066(8) Uani 1 1 d D U . . .
H24A H 1.0058 -0.0523 0.2675 0.079 Uiso 1 1 calc R U . . .
H24B H 0.9676 -0.2056 0.3181 0.079 Uiso 1 1 calc R U . . .
C25 C 0.899(7) 0.053(6) 0.304(3) 0.061(13) Uani 1 1 d D U . . .
H25A H 0.8649 0.0153 0.2583 0.091 Uiso 1 1 calc R U . . .
H25B H 0.9108 0.1921 0.3033 0.091 Uiso 1 1 calc R U . . .
H25C H 0.8687 0.0242 0.3453 0.091 Uiso 1 1 calc R U . . .
C11 C 0.470(4) 0.655(4) 0.4199(15) 0.059(4) Uani 1 1 d D U . . .
H11 H 0.4696 0.6622 0.4712 0.071 Uiso 1 1 calc R U . . .
C10 C 0.394(4) 0.651(4) 0.3720(19) 0.060(4) Uani 1 1 d D U . . .
H10 H 0.3434 0.6550 0.3911 0.071 Uiso 1 1 calc R U . . .
C4 C 0.550(4) 0.628(4) 0.1628(15) 0.058(4) Uani 1 1 d D U . . .
H4 H 0.5508 0.6215 0.1115 0.069 Uiso 1 1 calc R U . . .
C3 C 0.622(4) 0.630(5) 0.2075(19) 0.058(4) Uani 1 1 d D U . . .
H3 H 0.6722 0.6265 0.1875 0.069 Uiso 1 1 calc R U . . .
C15 C 0.547(3) 0.6411(18) 0.3149(12) 0.059(4) Uani 1 1 d DG U . . .
C12 C 0.545(4) 0.649(2) 0.3915(13) 0.059(4) Uani 1 1 d DG U . . .
C13 C 0.619(4) 0.651(3) 0.4403(10) 0.059(4) Uani 1 1 d DG U . . .
H13 H 0.6183 0.6560 0.4915 0.071 Uiso 1 1 calc R U . . .
C14 C 0.696(4) 0.646(3) 0.4127(15) 0.059(4) Uani 1 1 d DG U . . .
H14 H 0.7456 0.6477 0.4454 0.071 Uiso 1 1 calc R U . . .
C1 C 0.697(3) 0.639(3) 0.3361(16) 0.059(4) Uani 1 1 d DG U . . .
C2 C 0.623(4) 0.636(3) 0.2873(11) 0.059(4) Uani 1 1 d DG U . . .
C16 C 0.471(3) 0.640(3) 0.2663(12) 0.058(4) Uani 1 1 d DG U . . .
C5 C 0.472(4) 0.635(3) 0.1896(12) 0.058(4) Uani 1 1 d DG U . . .
C6 C 0.397(4) 0.631(3) 0.1413(11) 0.059(4) Uani 1 1 d DG U . . .
H6 H 0.3980 0.6279 0.0900 0.070 Uiso 1 1 calc R U . . .
C7 C 0.322(4) 0.632(4) 0.1697(15) 0.060(4) Uani 1 1 d DG U . . .
H7 H 0.2715 0.6292 0.1375 0.071 Uiso 1 1 calc R U . . .
C8 C 0.321(3) 0.637(4) 0.2464(16) 0.060(4) Uani 1 1 d DG U . . .
H8 H 0.2700 0.6373 0.2654 0.072 Uiso 1 1 calc R U . . .
C9 C 0.396(4) 0.641(3) 0.2947(11) 0.060(4) Uani 1 1 d DG U . . .

loop_
_atom_site_aniso_label
_atom_site_aniso_U_11
_atom_site_aniso_U_22
_atom_site_aniso_U_33
_atom_site_aniso_U_23
_atom_site_aniso_U_13
_atom_site_aniso_U_12
Au1 0.09(3) 0.086(2) 0.078(2) -0.005(2) 0.010(5) 0.014(6)
Au2 0.08(2) 0.087(2) 0.0523(14) 0.005(2) 0.015(4) 0.020(6)
P1 0.07(2) 0.055(6) 0.062(5) -0.016(7) 0.012(10) 0.014(13)
O1 0.062(7) 0.091(17) 0.059(4) -0.002(3) 0.007(3) 0.008(7)
C17 0.059(4) 0.062(7) 0.059(4) 0.000(3) 0.008(2) 0.001(3)
C18 0.059(5) 0.058(7) 0.059(5) -0.001(3) 0.008(3) 0.000(3)
C19 0.056(6) 0.054(8) 0.056(6) -0.001(4) 0.010(4) 0.000(4)
C20 0.07(2) 0.056(7) 0.062(11) -0.016(8) 0.010(11) 0.013(13)
C21 0.08(2) 0.074(12) 0.088(19) 0.003(13) -0.002(11) 0.003(13)
C22 0.07(2) 0.056(7) 0.058(9) -0.017(8) 0.012(11) 0.015(13)
C23 0.08(3) 0.08(3) 0.060(10) -0.024(13) 0.007(14) 0.04(3)
C24 0.07(2) 0.058(8) 0.066(8) -0.015(8) 0.007(11) 0.013(13)
C25 0.07(2) 0.046(19) 0.067(15) -0.004(14) 0.013(13) 0.006(15)
C11 0.059(4) 0.059(7) 0.059(4) 0.000(3) 0.008(2) 0.000(2)
C10 0.059(4) 0.060(7) 0.060(4) 0.000(2) 0.0081(19) 0.000(2)
C4 0.058(4) 0.055(7) 0.059(4) 0.000(2) 0.0076(19) 0.000(2)
C3 0.058(4) 0.056(7) 0.059(4) 0.000(2) 0.0077(19) 0.000(2)
C15 0.059(4) 0.058(7) 0.059(4) 0.000(2) 0.0078(17) 0.0000(19)
C12 0.059(4) 0.059(7) 0.059(4) 0.000(2) 0.0079(17) 0.000(2)
C13 0.059(4) 0.059(7) 0.059(4) 0.000(2) 0.0079(19) 0.000(2)
C14 0.059(4) 0.059(7) 0.059(4) 0.000(2) 0.0078(19) 0.000(2)
C1 0.059(4) 0.059(7) 0.059(4) 0.000(2) 0.0077(18) 0.000(2)
C2 0.059(4) 0.060(7) 0.059(4) 0.000(2) 0.0078(17) 0.000(2)
C16 0.059(4) 0.056(7) 0.059(4) 0.000(2) 0.0078(17) 0.0000(19)
C5 0.059(4) 0.057(7) 0.059(4) 0.000(2) 0.0078(17) 0.000(2)
C6 0.059(4) 0.058(7) 0.059(4) 0.000(3) 0.008(2) 0.000(2)
C7 0.059(4) 0.059(7) 0.060(4) 0.000(3) 0.008(2) 0.000(3)
C8 0.059(4) 0.060(7) 0.060(4) 0.000(3) 0.008(2) 0.000(2)
C9 0.059(4) 0.060(7) 0.060(4) 0.000(2) 0.0082(18) 0.000(2)

loop_
_atom_type_symbol
_atom_type_description
_atom_type_scat_dispersion_real
_atom_type_scat_dispersion_imag
_atom_type_scat_source
C C -0.0001 0.0005 'International Tables Vol C Tables 4.2.6.8 and 6.1.1.4'
H H 0.0000 0.0000 'International Tables Vol C Tables 4.2.6.8 and 6.1.1.4'
O O 0.0016 0.0018 'International Tables Vol C Tables 4.2.6.8 and 6.1.1.4'
P P 0.0342 0.0304 'International Tables Vol C Tables 4.2.6.8 and 6.1.1.4'
Au Au -0.4671 3.5805 'International Tables Vol C Tables 4.2.6.8 and 6.1.1.4'

loop_
_axis.id
_axis.type
_axis.equipment
_axis.parity
_axis.depends_on
_axis.zero
_axis.vector[1]
_axis.vector[2]
_axis.vector[3]
source . source . . . 1.00000000 0.00000000 0.00000000
omega rotation goniometer -1 . 0.00000000 0.00000000 0.00000000 1.00000000
kappa rotation goniometer -1 omega 0.00000000 -0.76604444 0.00000000 0.64278761
phi rotation goniometer -1 kappa . 0.00000000 0.00000000 1.00000000
theta rotation goniometer -1 . -0.00804000 0.00000000 0.00000000 1.00000000
matrixX general general . phi . 1.00000000 0.00000000 0.00000000
matrixY general general . phi . 0.00000000 1.00000000 0.00000000
matrixZ general general . phi . 0.00000000 0.00000000 1.00000000
dacX translation general . phi . 0.00000000 1.00000000 0.00000000
dacY translation general . phi . -1.00000000 0.00000000 0.00000000
dacZ translation general . phi . 0.00000000 0.00000000 1.00000000

loop_
_geom_angle_atom_site_label_1
_geom_angle_atom_site_label_2
_geom_angle_atom_site_label_3
_geom_angle
_geom_angle_site_symmetry_1
_geom_angle_site_symmetry_3
_geom_angle_publ_flag
Au2 Au1 Au2 180.0 . 1_565 ?
C19 Au1 Au2 97.0(12) 3_766 1_565 ?
C19 Au1 Au2 83.0(12) 3_766 . ?
C19 Au1 Au2 97.0(12) . . ?
C19 Au1 Au2 83.0(12) . 1_565 ?
C19 Au1 C19 179.998(11) 3_766 . ?
Au1 Au2 Au1 180.0 . 1_545 ?
P1 Au2 Au1 90.4(4) . 1_545 ?
P1 Au2 Au1 89.6(4) . . ?
P1 Au2 Au1 89.6(4) 3_756 1_545 ?
P1 Au2 Au1 90.4(4) 3_756 . ?
P1 Au2 P1 180.0(7) 3_756 . ?
C20 P1 Au2 119(2) . . ?
C20 P1 C24 103(4) . . ?
C22 P1 Au2 114.2(18) . . ?
C22 P1 C20 103(5) . . ?
C22 P1 C24 110(3) . . ?
C24 P1 Au2 107(3) . . ?
O1 C17 C1 117(7) . . ?
C18 C17 O1 129(8) . . ?
C18 C17 C1 112(5) . . ?
C19 C18 C17 165(7) . . ?
C18 C19 Au1 174(5) . . ?
P1 C20 H20A 109.9 . . ?
P1 C20 H20B 109.9 . . ?
H20A C20 H20B 108.3 . . ?
C21 C20 P1 109(5) . . ?
C21 C20 H20A 109.9 . . ?
C21 C20 H20B 109.9 . . ?
C20 C21 H21A 109.5 . . ?
C20 C21 H21B 109.5 . . ?
C20 C21 H21C 109.5 . . ?
H21A C21 H21B 109.5 . . ?
H21A C21 H21C 109.5 . . ?
H21B C21 H21C 109.5 . . ?
P1 C22 H22A 109.9 . . ?
P1 C22 H22B 109.9 . . ?
H22A C22 H22B 108.3 . . ?
C23 C22 P1 109(5) . . ?
C23 C22 H22A 109.9 . . ?
C23 C22 H22B 109.9 . . ?
C22 C23 H23A 109.5 . . ?
C22 C23 H23B 109.5 . . ?
C22 C23 H23C 109.5 . . ?
H23A C23 H23B 109.5 . . ?
H23A C23 H23C 109.5 . . ?
H23B C23 H23C 109.5 . . ?
P1 C24 H24A 107.9 . . ?
P1 C24 H24B 107.9 . . ?
H24A C24 H24B 107.2 . . ?
C25 C24 P1 117(4) . . ?
C25 C24 H24A 107.9 . . ?
C25 C24 H24B 107.9 . . ?
C24 C25 H25A 109.5 . . ?
C24 C25 H25B 109.5 . . ?
C24 C25 H25C 109.5 . . ?
H25A C25 H25B 109.5 . . ?
H25A C25 H25C 109.5 . . ?
H25B C25 H25C 109.5 . . ?
C10 C11 H11 119.8 . . ?
C12 C11 H11 119.8 . . ?
C12 C11 C10 120.3(19) . . ?
C11 C10 H10 120.5 . . ?
C11 C10 C9 119(2) . . ?
C9 C10 H10 120.5 . . ?
C3 C4 H4 118.7 . . ?
C3 C4 C5 123(2) . . ?
C5 C4 H4 118.7 . . ?
C4 C3 H3 120.0 . . ?
C4 C3 C2 120(2) . . ?
C2 C3 H3 120.0 . . ?
C12 C15 C2 120.0 . . ?
C12 C15 C16 119.5(12) . . ?
C2 C15 C16 120.5(12) . . ?
C11 C12 C15 121(2) . . ?
C11 C12 C13 119(2) . . ?
C13 C12 C15 120.0 . . ?
C12 C13 H13 120.0 . . ?
C14 C13 C12 120.0 . . ?
C14 C13 H13 120.0 . . ?
C13 C14 H14 120.0 . . ?
C13 C14 C1 120.0 . . ?
C1 C14 H14 120.0 . . ?
C14 C1 C17 113(3) . . ?
C14 C1 C2 120.0 . . ?
C2 C1 C17 126(3) . . ?
C15 C2 C3 118.3(18) . . ?
C1 C2 C3 121.7(18) . . ?
C1 C2 C15 120.0 . . ?
C5 C16 C15 120.1(12) . . ?
C5 C16 C9 120.0 . . ?
C9 C16 C15 119.9(12) . . ?
C16 C5 C4 118.5(19) . . ?
C16 C5 C6 120.0 . . ?
C6 C5 C4 121.4(19) . . ?
C5 C6 H6 120.0 . . ?
C5 C6 C7 120.0 . . ?
C7 C6 H6 120.0 . . ?
C6 C7 H7 120.0 . . ?
C8 C7 C6 120.0 . . ?
C8 C7 H7 120.0 . . ?
C7 C8 H8 120.0 . . ?
C7 C8 C9 120.0 . . ?
C9 C8 H8 120.0 . . ?
C16 C9 C10 120.4(19) . . ?
C8 C9 C10 119.6(19) . . ?
C8 C9 C16 120.0 . . ?

loop_
_geom_bond_atom_site_label_1
_geom_bond_atom_site_label_2
_geom_bond_distance
_geom_bond_site_symmetry_2
_geom_bond_publ_flag
Au1 Au2 3.3652(5) . ?
Au1 Au2 3.3652(5) 1_565 ?
Au1 C19 2.18(6) 3_766 ?
Au1 C19 2.18(6) . ?
Au2 Au1 3.3652(5) 1_545 ?
Au2 P1 2.29(2) . ?
Au2 P1 2.29(2) 3_756 ?
P1 C20 1.90(6) . ?
P1 C22 1.90(6) . ?
P1 C24 1.90(6) . ?
O1 C17 1.26(4) . ?
C17 C18 1.20(6) . ?
C17 C1 1.52(11) . ?
C18 C19 1.16(5) . ?
C20 H20A 0.9700 . ?
C20 H20B 0.9700 . ?
C20 C21 1.54(9) . ?
C21 H21A 0.9600 . ?
C21 H21B 0.9600 . ?
C21 H21C 0.9600 . ?
C22 H22A 0.9700 . ?
C22 H22B 0.9700 . ?
C22 C23 1.54(8) . ?
C23 H23A 0.9600 . ?
C23 H23B 0.9600 . ?
C23 H23C 0.9600 . ?
C24 H24A 0.9700 . ?
C24 H24B 0.9700 . ?
C24 C25 1.54(9) . ?
C25 H25A 0.9600 . ?
C25 H25B 0.9600 . ?
C25 H25C 0.9600 . ?
C11 H11 0.9300 . ?
C11 C10 1.40(5) . ?
C11 C12 1.38(4) . ?
C10 H10 0.9300 . ?
C10 C9 1.40(3) . ?
C4 H4 0.9300 . ?
C4 C3 1.32(5) . ?
C4 C5 1.41(4) . ?
C3 H3 0.9300 . ?
C3 C2 1.44(3) . ?
C15 C12 1.3900 . ?
C15 C2 1.3900 . ?
C15 C16 1.398(19) . ?
C12 C13 1.3900 . ?
C13 H13 0.9300 . ?
C13 C14 1.3900 . ?
C14 H14 0.9300 . ?
C14 C1 1.3900 . ?
C1 C2 1.3900 . ?
C16 C5 1.3900 . ?
C16 C9 1.3900 . ?
C5 C6 1.3900 . ?
C6 H6 0.9300 . ?
C6 C7 1.3900 . ?
C7 H7 0.9300 . ?
C7 C8 1.3900 . ?
C8 H8 0.9300 . ?
C8 C9 1.3900 . ?

loop_
_geom_torsion_atom_site_label_1
_geom_torsion_atom_site_label_2
_geom_torsion_atom_site_label_3
_geom_torsion_atom_site_label_4
_geom_torsion
_geom_torsion_site_symmetry_1
_geom_torsion_site_symmetry_2
_geom_torsion_site_symmetry_3
_geom_torsion_site_symmetry_4
_geom_torsion_publ_flag
Au2 P1 C20 C21 87(6) . . . . ?
Au2 P1 C22 C23 -36(6) . . . . ?
O1 C17 C18 C19 72(27) . . . . ?
O1 C17 C1 C14 173(4) . . . . ?
O1 C17 C1 C2 6(6) . . . . ?
C17 C1 C2 C3 -15(3) . . . . ?
C17 C1 C2 C15 166(3) . . . . ?
C18 C17 C1 C14 7(6) . . . . ?
C18 C17 C1 C2 -160(4) . . . . ?
C20 P1 C22 C23 94(6) . . . . ?
C22 P1 C20 C21 -40(4) . . . . ?
C24 P1 C20 C21 -155(5) . . . . ?
C24 P1 C22 C23 -156(6) . . . . ?
C11 C10 C9 C16 -2(3) . . . . ?
C11 C10 C9 C8 180(2) . . . . ?
C11 C12 C13 C14 -179.5(14) . . . . ?
C10 C11 C12 C15 1(3) . . . . ?
C10 C11 C12 C13 -179.5(19) . . . . ?
C4 C3 C2 C15 0(3) . . . . ?
C4 C3 C2 C1 -180(2) . . . . ?
C4 C5 C6 C7 178(2) . . . . ?
C3 C4 C5 C16 -1(3) . . . . ?
C3 C4 C5 C6 -179(2) . . . . ?
C15 C12 C13 C14 0.0 . . . . ?
C15 C16 C5 C4 1.1(19) . . . . ?
C15 C16 C5 C6 179.0(16) . . . . ?
C15 C16 C9 C10 3(2) . . . . ?
C15 C16 C9 C8 -179.0(16) . . . . ?
C12 C11 C10 C9 0(4) . . . . ?
C12 C15 C2 C3 -179.7(13) . . . . ?
C12 C15 C2 C1 0.0 . . . . ?
C12 C15 C16 C5 179.2(7) . . . . ?
C12 C15 C16 C9 -1.8(14) . . . . ?
C12 C13 C14 C1 0.0 . . . . ?
C13 C14 C1 C17 -167(3) . . . . ?
C13 C14 C1 C2 0.0 . . . . ?
C14 C1 C2 C3 179.7(13) . . . . ?
C14 C1 C2 C15 0.0 . . . . ?
C1 C17 C18 C19 -124(25) . . . . ?
C2 C15 C12 C11 179.5(14) . . . . ?
C2 C15 C12 C13 0.0 . . . . ?
C2 C15 C16 C5 -0.3(14) . . . . ?
C2 C15 C16 C9 178.6(8) . . . . ?
C16 C15 C12 C11 0.0(16) . . . . ?
C16 C15 C12 C13 -179.5(9) . . . . ?
C16 C15 C2 C3 -0.2(15) . . . . ?
C16 C15 C2 C1 179.5(9) . . . . ?
C16 C5 C6 C7 0.0 . . . . ?
C5 C4 C3 C2 1(4) . . . . ?
C5 C16 C9 C10 -178(2) . . . . ?
C5 C16 C9 C8 0.0 . . . . ?
C5 C6 C7 C8 0.0 . . . . ?
C6 C7 C8 C9 0.0 . . . . ?
C7 C8 C9 C10 178(2) . . . . ?
C7 C8 C9 C16 0.0 . . . . ?
C9 C16 C5 C4 -178(2) . . . . ?
C9 C16 C5 C6 0.0 . . . . ?
